data_7040002
loop_
_publ_author_name
'Holmes, Jordan'
'Pask, Christopher M.'
'Willans, Charlotte E.'

_publ_section_title
;
 Chelating N-heterocyclic carbene-carboranes offer flexible ligand
 coordination to Ir(III), Rh(III) and Ru(II): effect of ligand
 cyclometallation in catalytic transfer hydrogenation.
;
_journal_issue 40
_journal_name_full 'Dalton transactions (Cambridge, England : 2003)'
_journal_page_first 15818
_journal_page_last 15827
_journal_paper_doi 10.1039/c6dt02079h
_journal_volume 45
_journal_year 2016
_chemical_formula_moiety 'C9 H23 B10 N2, Br'
_chemical_formula_sum 'C9 H23 B10 Br N2'
_chemical_formula_weight 347.30
_space_group_crystal_system orthorhombic
_space_group_IT_number 60
_space_group_name_Hall '-P 2n 2ab'
_space_group_name_H-M_alt 'P b c n'
_symmetry_space_group_name_Hall '-P 2n 2ab'
_symmetry_space_group_name_H-M 'P b c n'
_atom_sites_solution_hydrogens geom
_atom_sites_solution_primary direct
_audit_creation_date 2016-07-05
_audit_creation_method
;
Olex2 1.2
(compiled 2016.02.19 svn.r3266 for OlexSys, GUI svn.r5155)
;
_audit_update_record
;
2016-07-06 deposited with the CCDC.
2016-07-11 downloaded from the CCDC.
;
_cell_angle_alpha 90
_cell_angle_beta 90
_cell_angle_gamma 90
_cell_formula_units_Z 8
_cell_length_a 11.9043(3)
_cell_length_b 26.6028(7)
_cell_length_c 10.8820(3)
_cell_measurement_reflns_used 3059
_cell_measurement_temperature 120.01(15)
_cell_measurement_theta_max 72.0830
_cell_measurement_theta_min 4.0720
_cell_volume 3446.20(16)
_computing_cell_refinement
;
CrysAlisPro, Agilent Technologies,
Version 1.171.37.35 (release 13-08-2014 CrysAlis171 .NET)
(compiled Aug 13 2014,18:06:01)
;
_computing_data_collection
;
CrysAlisPro, Agilent Technologies,
Version 1.171.37.35 (release 13-08-2014 CrysAlis171 .NET)
(compiled Aug 13 2014,18:06:01)
;
_computing_data_reduction
;
CrysAlisPro, Agilent Technologies,
Version 1.171.37.35 (release 13-08-2014 CrysAlis171 .NET)
(compiled Aug 13 2014,18:06:01)
;
_computing_molecular_graphics 'Olex2 (Dolomanov et al., 2009)'
_computing_publication_material 'Olex2 (Dolomanov et al., 2009)'
_computing_structure_refinement 'ShelXL (Sheldrick, 2015)'
_computing_structure_solution 'ShelXT (Sheldrick, 2015)'
_diffrn_ambient_environment N~2~
_diffrn_ambient_temperature 120.01(15)
_diffrn_detector 'CCD plate'
_diffrn_detector_area_resol_mean 5.3095
_diffrn_detector_type Atlas
_diffrn_measured_fraction_theta_full 0.987
_diffrn_measured_fraction_theta_max 0.964
_diffrn_measurement_details
;
  1 omega   12.00   89.00   1.0000    9.1500
omega____ theta____ kappa____ phi______ frames
    -       40.7934   65.0000  -92.2874 77

  2 omega   79.00  139.00   1.0000   36.6000
omega____ theta____ kappa____ phi______ frames
    -      104.4397   45.0000  -90.0000 60

  3 omega   49.00   76.00   1.0000   36.6000
omega____ theta____ kappa____ phi______ frames
    -      104.4397  -64.0000  131.0004 27

  4 omega   52.00  106.00   1.0000   36.6000
omega____ theta____ kappa____ phi______ frames
    -      104.4397  -65.0000  121.9244 54

  5 omega   26.00  106.00   1.0000   36.6000
omega____ theta____ kappa____ phi______ frames
    -      104.4397  -15.0000   60.0000 80

  6 omega   43.00   91.00   1.0000   36.6000
omega____ theta____ kappa____ phi______ frames
    -      104.4397  -65.0000 -171.0353 48

  7 omega    8.00   34.00   1.0000    9.1500
omega____ theta____ kappa____ phi______ frames
    -      -40.7934   37.0000 -180.0000 26

  8 omega  -48.00   32.00   1.0000    9.1500
omega____ theta____ kappa____ phi______ frames
    -      -40.7934   57.0000 -150.0000 80

  9 omega  -47.00    1.00   1.0000    9.1500
omega____ theta____ kappa____ phi______ frames
    -      -40.7934   37.0000 -180.0000 48
;
_diffrn_measurement_device 'four-circle diffractometer'
_diffrn_measurement_device_type 'SuperNova, Dual, Cu at zero, Atlas'
_diffrn_measurement_method '\w scans'
_diffrn_orient_matrix_UB_11 0.0142398000
_diffrn_orient_matrix_UB_12 0.0569914000
_diffrn_orient_matrix_UB_13 0.0193268000
_diffrn_orient_matrix_UB_21 0.1282832000
_diffrn_orient_matrix_UB_22 -0.0068651000
_diffrn_orient_matrix_UB_23 0.0082621000
_diffrn_orient_matrix_UB_31 0.0095152000
_diffrn_orient_matrix_UB_32 0.0074278000
_diffrn_orient_matrix_UB_33 -0.1400597000
_diffrn_radiation_monochromator mirror
_diffrn_radiation_probe x-ray
_diffrn_radiation_type CuK\a
_diffrn_radiation_wavelength 1.54184
_diffrn_reflns_av_R_equivalents 0.0387
_diffrn_reflns_av_unetI/netI 0.0387
_diffrn_reflns_Laue_measured_fraction_full 0.987
_diffrn_reflns_Laue_measured_fraction_max 0.964
_diffrn_reflns_limit_h_max 14
_diffrn_reflns_limit_h_min -11
_diffrn_reflns_limit_k_max 21
_diffrn_reflns_limit_k_min -32
_diffrn_reflns_limit_l_max 10
_diffrn_reflns_limit_l_min -12
_diffrn_reflns_number 9215
_diffrn_reflns_point_group_measured_fraction_full 0.987
_diffrn_reflns_point_group_measured_fraction_max 0.964
_diffrn_reflns_theta_full 67.684
_diffrn_reflns_theta_max 72.642
_diffrn_reflns_theta_min 3.323
_diffrn_source 'sealed X-ray tube'
_diffrn_source_type 'SuperNova (Cu) X-ray Source'
_exptl_absorpt_coefficient_mu 3.107
_exptl_absorpt_correction_T_max 0.879
_exptl_absorpt_correction_T_min 0.439
_exptl_absorpt_correction_type gaussian
_exptl_absorpt_process_details
;
CrysAlisPro, Agilent Technologies,
Version 1.171.37.35 (release 13-08-2014 CrysAlis171 .NET)
(compiled Aug 13 2014,18:06:01)
Numerical absorption correction based on gaussian integration over
            a multifaceted crystal model
Empirical absorption correction using spherical harmonics,
 implemented in SCALE3 ABSPACK scaling algorithm.
;
_exptl_crystal_colour colourless
_exptl_crystal_colour_primary colourless
_exptl_crystal_density_diffrn 1.339
_exptl_crystal_description plate
_exptl_crystal_F_000 1408
_exptl_crystal_size_max 0.62
_exptl_crystal_size_mid 0.12
_exptl_crystal_size_min 0.04
_refine_diff_density_max 0.468
_refine_diff_density_min -0.552
_refine_diff_density_rms 0.073
_refine_ls_extinction_method none
_refine_ls_goodness_of_fit_ref 1.024
_refine_ls_hydrogen_treatment constr
_refine_ls_matrix_type full
_refine_ls_number_parameters 202
_refine_ls_number_reflns 3313
_refine_ls_number_restraints 0
_refine_ls_restrained_S_all 1.024
_refine_ls_R_factor_all 0.0587
_refine_ls_R_factor_gt 0.0371
_refine_ls_shift/su_max 0.000
_refine_ls_shift/su_mean 0.000
_refine_ls_structure_factor_coef Fsqd
_refine_ls_weighting_details 'w=1/[\s^2^(Fo^2^)+(0.0420P)^2^+2.6467P] where P=(Fo^2^+2Fc^2^)/3'
_refine_ls_weighting_scheme calc
_refine_ls_wR_factor_gt 0.0845
_refine_ls_wR_factor_ref 0.0943
_reflns_Friedel_coverage 0.000
_reflns_number_gt 2398
_reflns_number_total 3313
_reflns_threshold_expression 'I > 2\s(I)'
_cod_data_source_file c6dt02079h2.cif
_cod_data_source_block 1c
_cod_depositor_comments 'Adding full bibliography for 7039998--7040005.cif.'
_cod_original_cell_volume 3446.19(14)
_cod_database_code 7040002
_chemical_oxdiff_formula 'C72 H184 B80 Br8 N16'
_shelx_space_group_comment
;
The symmetry employed for this shelxl refinement is uniquely defined
by the following loop, which should always be used as a source of
symmetry information in preference to the above space-group names.
They are only intended as comments.
;
_reflns_odcompleteness_completeness 98.57
_reflns_odcompleteness_iscentric 1
_reflns_odcompleteness_theta 66.97
_olex2_refinement_description
;
1. Fixed Uiso
 At 1.2 times of:
  All B(H) groups, All C(H) groups, All C(H,H) groups
 At 1.5 times of:
  All C(H,H,H) groups
2.a Secondary CH2 refined with riding coordinates:
 C4(H4A,H4B), C5(H5A,H5B)
2.b Aromatic/amide H refined with riding coordinates:
 C6(H6), C7(H7), C8(H8)
2.c Idealised Me refined as rotating group:
 C1(H1A,H1B,H1C), C9(H9A,H9B,H9C)
2.d Boron cage BH refined with riding coordinates:
 B3(H3), B4(H4), B5(H5), B6(H6A), B7(H7A), B8(H8A), B9(H9), B10(H10), B11(H11),
  B12(H12)
;
_shelx_shelxl_version_number 2014/7
_olex2_submission_special_instructions 'No special instructions were received'

loop_
_space_group_symop_operation_xyz
'x, y, z'
'-x+1/2, -y+1/2, z+1/2'
'-x, y, -z+1/2'
'x+1/2, -y+1/2, -z'
'-x, -y, -z'
'x-1/2, y-1/2, -z-1/2'
'x, -y, z-1/2'
'-x-1/2, y-1/2, z'

loop_
_atom_site_label
_atom_site_type_symbol
_atom_site_fract_x
_atom_site_fract_y
_atom_site_fract_z
_atom_site_U_iso_or_equiv
_atom_site_adp_type
_atom_site_occupancy
_atom_site_site_symmetry_order
_atom_site_calc_flag
_atom_site_refinement_flags_posn
_atom_site_refinement_flags_adp
_atom_site_refinement_flags_occupancy
N1 N 0.69205(19) 0.14369(9) 0.4399(2) 0.0157(5) Uani 1 1 d . . .
C1 C 0.7323(3) 0.37966(12) 0.2287(3) 0.0258(7) Uani 1 1 d . . .
H1A H 0.8054 0.3650 0.2186 0.039 Uiso 1 1 calc GR . .
H1B H 0.7229 0.4066 0.1709 0.039 Uiso 1 1 calc GR . .
H1C H 0.6758 0.3545 0.2145 0.039 Uiso 1 1 calc GR . .
N2 N 0.7463(2) 0.21675(9) 0.5006(2) 0.0165(5) Uani 1 1 d . . .
C2 C 0.7207(2) 0.39985(11) 0.3578(3) 0.0177(6) Uani 1 1 d . . .
C3 C 0.7191(2) 0.35851(11) 0.4726(2) 0.0162(6) Uani 1 1 d . . .
B3 B 0.8364(3) 0.39576(13) 0.4519(3) 0.0190(7) Uani 1 1 d . . .
H3 H 0.9188 0.3814 0.4226 0.023 Uiso 1 1 calc R . .
C4 C 0.7290(2) 0.30361(11) 0.4356(3) 0.0177(6) Uani 1 1 d . . .
H4A H 0.7935 0.2996 0.3821 0.021 Uiso 1 1 calc R . .
H4B H 0.6626 0.2940 0.3896 0.021 Uiso 1 1 calc R . .
B4 B 0.7844(3) 0.45458(13) 0.4008(3) 0.0212(7) Uani 1 1 d . . .
H4 H 0.8334 0.4787 0.3386 0.025 Uiso 1 1 calc R . .
C5 C 0.7417(3) 0.26867(10) 0.5457(3) 0.0196(6) Uani 1 1 d . . .
H5A H 0.8100 0.2767 0.5903 0.024 Uiso 1 1 calc R . .
H5B H 0.6785 0.2728 0.6011 0.024 Uiso 1 1 calc R . .
B5 B 0.6353(3) 0.45022(13) 0.3888(3) 0.0203(7) Uani 1 1 d . . .
H5 H 0.5885 0.4715 0.3191 0.024 Uiso 1 1 calc R . .
C6 C 0.8404(2) 0.19231(12) 0.4565(3) 0.0205(6) Uani 1 1 d . . .
H6 H 0.9131 0.2050 0.4536 0.025 Uiso 1 1 calc R . .
B6 B 0.5948(3) 0.38878(13) 0.4318(3) 0.0175(7) Uani 1 1 d . . .
H6A H 0.5222 0.3700 0.3895 0.021 Uiso 1 1 calc R . .
C7 C 0.8065(2) 0.14646(12) 0.4184(3) 0.0199(6) Uani 1 1 d . . .
H7 H 0.8514 0.1215 0.3844 0.024 Uiso 1 1 calc R . .
B7 B 0.7816(3) 0.38355(13) 0.6005(3) 0.0189(7) Uani 1 1 d . . .
H7A H 0.8288 0.3614 0.6686 0.023 Uiso 1 1 calc R . .
C8 C 0.6579(2) 0.18646(12) 0.4887(3) 0.0173(6) Uani 1 1 d . . .
H8 H 0.5845 0.1941 0.5111 0.021 Uiso 1 1 calc R . .
B8 B 0.8225(3) 0.44562(13) 0.5581(3) 0.0210(7) Uani 1 1 d . . .
H8A H 0.8961 0.4642 0.5992 0.025 Uiso 1 1 calc R . .
C9 C 0.6191(3) 0.10054(12) 0.4146(3) 0.0223(6) Uani 1 1 d . . .
H9A H 0.6009 0.0839 0.4903 0.033 Uiso 1 1 calc GR . .
H9B H 0.6574 0.0775 0.3612 0.033 Uiso 1 1 calc GR . .
H9C H 0.5514 0.1119 0.3757 0.033 Uiso 1 1 calc GR . .
B9 B 0.6974(3) 0.47959(14) 0.5192(3) 0.0198(7) Uani 1 1 d . . .
H9 H 0.6903 0.5203 0.5352 0.024 Uiso 1 1 calc R . .
B10 B 0.5797(3) 0.43820(14) 0.5380(3) 0.0198(7) Uani 1 1 d . . .
H10 H 0.4964 0.4520 0.5663 0.024 Uiso 1 1 calc R . .
B11 B 0.6319(3) 0.37908(13) 0.5882(3) 0.0187(7) Uani 1 1 d . . .
H11 H 0.5828 0.3541 0.6481 0.022 Uiso 1 1 calc R . .
B12 B 0.6951(3) 0.43563(13) 0.6424(3) 0.0199(7) Uani 1 1 d . . .
H12 H 0.6865 0.4479 0.7385 0.024 Uiso 1 1 calc R . .
Br1 Br 0.5000 0.22014(2) 0.7500 0.02083(12) Uani 1 2 d S T P
Br2 Br 0.5000 0.23652(2) 0.2500 0.02660(13) Uani 1 2 d S T P

loop_
_atom_site_aniso_label
_atom_site_aniso_U_11
_atom_site_aniso_U_22
_atom_site_aniso_U_33
_atom_site_aniso_U_23
_atom_site_aniso_U_13
_atom_site_aniso_U_12
N1 0.0151(11) 0.0185(13) 0.0136(11) -0.0001(9) 0.0001(9) -0.0004(10)
C1 0.0383(17) 0.0240(16) 0.0150(16) -0.0006(12) -0.0013(12) 0.0025(14)
N2 0.0177(12) 0.0175(13) 0.0142(11) 0.0000(9) -0.0011(9) 0.0033(10)
C2 0.0193(14) 0.0194(15) 0.0145(14) 0.0038(11) -0.0011(11) 0.0018(12)
C3 0.0142(13) 0.0200(15) 0.0144(14) 0.0022(11) -0.0015(10) 0.0017(11)
B3 0.0155(15) 0.0187(17) 0.0226(17) -0.0012(14) -0.0007(12) -0.0006(13)
C4 0.0175(13) 0.0192(15) 0.0164(14) -0.0006(11) -0.0018(10) 0.0012(12)
B4 0.0219(17) 0.0160(16) 0.0257(18) -0.0006(14) -0.0014(13) -0.0023(14)
C5 0.0258(15) 0.0138(14) 0.0192(14) -0.0010(11) -0.0042(12) 0.0022(12)
B5 0.0195(16) 0.0191(17) 0.0222(17) 0.0009(13) -0.0019(13) 0.0010(14)
C6 0.0132(13) 0.0238(16) 0.0245(15) 0.0006(12) 0.0013(11) 0.0008(12)
B6 0.0148(14) 0.0205(17) 0.0173(16) -0.0018(13) -0.0045(12) 0.0014(13)
C7 0.0142(13) 0.0225(16) 0.0230(15) -0.0014(12) 0.0055(11) 0.0025(12)
B7 0.0194(16) 0.0204(17) 0.0168(16) -0.0034(13) -0.0057(12) 0.0023(14)
C8 0.0160(12) 0.0207(15) 0.0152(13) -0.0003(11) 0.0003(10) 0.0015(12)
B8 0.0169(15) 0.0221(18) 0.0239(17) -0.0054(14) -0.0071(13) 0.0005(14)
C9 0.0206(14) 0.0206(15) 0.0258(16) -0.0046(13) 0.0049(12) -0.0046(13)
B9 0.0211(16) 0.0198(18) 0.0184(17) 0.0002(13) -0.0009(12) 0.0029(14)
B10 0.0158(15) 0.0207(17) 0.0228(17) -0.0016(14) -0.0004(12) 0.0047(13)
B11 0.0174(16) 0.0207(17) 0.0180(16) -0.0011(13) 0.0007(13) 0.0022(13)
B12 0.0228(16) 0.0184(16) 0.0184(16) -0.0037(13) -0.0032(13) 0.0021(14)
Br1 0.0166(2) 0.0292(2) 0.0167(2) 0.000 0.00021(16) 0.000
Br2 0.0178(2) 0.0407(3) 0.0213(2) 0.000 -0.00123(17) 0.000

loop_
_atom_type_symbol
_atom_type_description
_atom_type_scat_dispersion_real
_atom_type_scat_dispersion_imag
_atom_type_scat_source
C C 0.0181 0.0091 'International Tables Vol C Tables 4.2.6.8 and 6.1.1.4'
H H 0.0000 0.0000 'International Tables Vol C Tables 4.2.6.8 and 6.1.1.4'
B B 0.0090 0.0039 'International Tables Vol C Tables 4.2.6.8 and 6.1.1.4'
Br Br -0.6763 1.2805 'International Tables Vol C Tables 4.2.6.8 and 6.1.1.4'
N N 0.0311 0.0180 'International Tables Vol C Tables 4.2.6.8 and 6.1.1.4'

loop_
_exptl_crystal_face_index_h
_exptl_crystal_face_index_k
_exptl_crystal_face_index_l
_exptl_crystal_face_perp_dist
_exptl_oxdiff_crystal_face_indexfrac_h
_exptl_oxdiff_crystal_face_indexfrac_k
_exptl_oxdiff_crystal_face_indexfrac_l
_exptl_oxdiff_crystal_face_x
_exptl_oxdiff_crystal_face_y
_exptl_oxdiff_crystal_face_z
8 -1 -1 0.0531 7.9957 -1.0089 -0.9889 0.0372 1.0245 0.2071
-8 1 0 0.0447 -7.9962 1.0078 -0.0102 -0.0566 -1.0328 -0.0672
1 -9 6 0.2655 0.9968 -9.0008 5.9946 -0.3829 0.2392 -0.8970
0 17 -1 0.0270 0.0108 17.0115 -0.9966 0.9504 -0.1236 0.2661
0 -17 1 0.0135 -0.0108 -17.0115 0.9966 -0.9504 0.1236 -0.2661
-1 -5 -7 0.2374 -1.0067 -5.0107 -6.9958 -0.4351 -0.1525 0.9330
8 -2 0 0.0673 7.9955 -2.0085 0.0100 -0.0004 1.0396 0.0598
-7 1 -2 0.0799 -6.9977 1.0046 -2.0071 -0.0812 -0.9212 0.2220

loop_
_geom_angle_atom_site_label_1
_geom_angle_atom_site_label_2
_geom_angle_atom_site_label_3
_geom_angle
C7 N1 C9 126.4(3)
C8 N1 C7 109.0(2)
C8 N1 C9 124.7(2)
H1A C1 H1B 109.5
H1A C1 H1C 109.5
H1B C1 H1C 109.5
C2 C1 H1A 109.5
C2 C1 H1B 109.5
C2 C1 H1C 109.5
C6 N2 C5 126.1(3)
C8 N2 C5 125.0(3)
C8 N2 C6 108.8(2)
C1 C2 C3 117.6(2)
C1 C2 B3 117.3(3)
C1 C2 B4 121.2(3)
C1 C2 B5 121.0(2)
C1 C2 B6 116.9(3)
C3 C2 B3 61.37(18)
C3 C2 B4 111.3(2)
C3 C2 B5 111.2(2)
C3 C2 B6 61.78(18)
B3 C2 B6 114.0(2)
B4 C2 B3 62.29(19)
B4 C2 B5 62.8(2)
B4 C2 B6 113.8(2)
B5 C2 B3 114.0(2)
B5 C2 B6 61.78(19)
C2 C3 B3 60.90(18)
C2 C3 B6 60.89(17)
C2 C3 B7 110.3(2)
C2 C3 B11 110.2(2)
B3 C3 B6 112.9(2)
C4 C3 C2 115.8(2)
C4 C3 B3 117.0(2)
C4 C3 B6 116.3(2)
C4 C3 B7 123.7(2)
C4 C3 B11 123.1(2)
B7 C3 B3 62.04(19)
B7 C3 B6 113.3(2)
B7 C3 B11 62.91(19)
B11 C3 B3 113.6(2)
B11 C3 B6 61.74(18)
C2 B3 C3 57.73(17)
C2 B3 H3 124.3
C2 B3 B4 58.52(18)
C2 B3 B7 105.1(2)
C2 B3 B8 105.5(2)
C3 B3 H3 124.1
C3 B3 B4 105.4(2)
C3 B3 B7 58.61(17)
C3 B3 B8 105.7(2)
B4 B3 H3 121.8
B4 B3 B7 108.6(2)
B7 B3 H3 121.9
B8 B3 H3 122.2
B8 B3 B4 60.6(2)
B8 B3 B7 60.46(19)
C3 C4 H4A 109.1
C3 C4 H4B 109.1
C3 C4 C5 112.7(2)
H4A C4 H4B 107.8
C5 C4 H4A 109.1
C5 C4 H4B 109.1
C2 B4 B3 59.19(18)
C2 B4 H4 124.4
C2 B4 B5 58.82(19)
C2 B4 B8 105.2(2)
C2 B4 B9 105.0(2)
B3 B4 H4 121.6
B3 B4 B5 108.2(2)
B3 B4 B8 59.5(2)
B3 B4 B9 107.8(3)
B5 B4 H4 121.4
B5 B4 B8 108.3(2)
B8 B4 H4 122.2
B9 B4 H4 122.4
B9 B4 B5 59.9(2)
B9 B4 B8 60.32(19)
N2 C5 C4 108.3(2)
N2 C5 H5A 110.0
N2 C5 H5B 110.0
C4 C5 H5A 110.0
C4 C5 H5B 110.0
H5A C5 H5B 108.4
C2 B5 B4 58.36(18)
C2 B5 H5 124.6
C2 B5 B6 59.43(18)
C2 B5 B9 104.7(2)
C2 B5 B10 105.0(2)
B4 B5 H5 121.4
B6 B5 B4 108.2(2)
B6 B5 H5 121.4
B6 B5 B9 108.0(2)
B6 B5 B10 59.4(2)
B9 B5 B4 60.01(19)
B9 B5 H5 122.3
B9 B5 B10 60.5(2)
B10 B5 B4 108.4(2)
B10 B5 H5 122.2
N2 C6 H6 126.6
C7 C6 N2 106.8(2)
C7 C6 H6 126.6
C2 B6 C3 57.33(17)
C2 B6 B5 58.79(18)
C2 B6 H6A 124.4
C2 B6 B10 105.5(2)
C2 B6 B11 104.8(2)
C3 B6 B5 105.2(2)
C3 B6 H6A 124.4
C3 B6 B10 105.4(2)
C3 B6 B11 58.54(17)
B5 B6 H6A 121.6
B5 B6 B11 108.7(2)
B10 B6 B5 60.7(2)
B10 B6 H6A 122.3
B10 B6 B11 60.33(18)
B11 B6 H6A 122.0
N1 C7 H7 126.6
C6 C7 N1 106.9(3)
C6 C7 H7 126.6
C3 B7 B3 59.34(18)
C3 B7 H7A 124.2
C3 B7 B8 105.6(2)
C3 B7 B11 58.73(18)
C3 B7 B12 105.0(2)
B3 B7 H7A 121.6
B3 B7 B8 59.6(2)
B3 B7 B11 108.0(2)
B3 B7 B12 107.6(2)
B8 B7 H7A 122.0
B8 B7 B11 108.3(2)
B8 B7 B12 60.31(19)
B11 B7 H7A 121.5
B12 B7 H7A 122.5
B12 B7 B11 59.78(19)
N1 C8 N2 108.5(2)
N1 C8 H8 125.7
N2 C8 H8 125.7
B3 B8 B4 59.83(19)
B3 B8 B7 60.0(2)
B3 B8 H8A 121.9
B3 B8 B9 107.6(2)
B3 B8 B12 107.6(2)
B4 B8 H8A 122.1
B4 B8 B9 59.73(18)
B4 B8 B12 107.2(2)
B7 B8 B4 107.6(2)
B7 B8 H8A 121.8
B7 B8 B9 107.5(2)
B7 B8 B12 59.93(19)
B9 B8 H8A 122.1
B12 B8 H8A 122.1
B12 B8 B9 59.51(19)
N1 C9 H9A 109.5
N1 C9 H9B 109.5
N1 C9 H9C 109.5
H9A C9 H9B 109.5
H9A C9 H9C 109.5
H9B C9 H9C 109.5
B4 B9 B8 60.0(2)
B4 B9 H9 121.8
B4 B9 B10 107.9(2)
B5 B9 B4 60.09(19)
B5 B9 B8 108.2(2)
B5 B9 H9 121.8
B5 B9 B10 59.83(19)
B8 B9 H9 121.5
B8 B9 B10 108.2(2)
B10 B9 H9 121.8
B12 B9 B4 107.9(2)
B12 B9 B5 107.8(2)
B12 B9 B8 60.2(2)
B12 B9 H9 121.8
B12 B9 B10 59.93(19)
B5 B10 B9 59.70(19)
B5 B10 H10 122.0
B5 B10 B12 107.5(2)
B6 B10 B5 59.86(19)
B6 B10 B9 107.7(2)
B6 B10 H10 121.6
B6 B10 B11 60.30(19)
B6 B10 B12 108.1(2)
B9 B10 H10 122.1
B11 B10 B5 108.0(2)
B11 B10 B9 107.8(2)
B11 B10 H10 121.6
B11 B10 B12 60.08(19)
B12 B10 B9 59.63(19)
B12 B10 H10 121.9
C3 B11 B6 59.72(17)
C3 B11 B7 58.37(17)
C3 B11 B10 105.5(2)
C3 B11 H11 124.2
C3 B11 B12 104.8(2)
B6 B11 B7 108.0(2)
B6 B11 B10 59.37(19)
B6 B11 H11 121.6
B6 B11 B12 107.4(2)
B7 B11 H11 121.6
B10 B11 B7 108.2(2)
B10 B11 H11 122.2
B10 B11 B12 60.2(2)
B12 B11 B7 59.92(19)
B12 B11 H11 122.6
B7 B12 B8 59.76(19)
B7 B12 H12 121.8
B8 B12 H12 121.5
B9 B12 B7 108.0(2)
B9 B12 B8 60.3(2)
B9 B12 B10 60.4(2)
B9 B12 B11 108.1(2)
B9 B12 H12 121.5
B10 B12 B7 108.2(2)
B10 B12 B8 108.7(2)
B10 B12 H12 121.4
B11 B12 B7 60.29(19)
B11 B12 B8 108.2(2)
B11 B12 B10 59.75(19)
B11 B12 H12 121.7

loop_
_geom_bond_atom_site_label_1
_geom_bond_atom_site_label_2
_geom_bond_distance
N1 C7 1.384(4)
N1 C8 1.320(4)
N1 C9 1.465(4)
C1 H1A 0.9600
C1 H1B 0.9600
C1 H1C 0.9600
C1 C2 1.511(4)
N2 C5 1.467(4)
N2 C6 1.381(4)
N2 C8 1.331(4)
C2 C3 1.664(4)
C2 B3 1.719(4)
C2 B4 1.707(4)
C2 B5 1.715(4)
C2 B6 1.727(4)
C3 B3 1.727(4)
C3 C4 1.520(4)
C3 B6 1.742(4)
C3 B7 1.714(4)
C3 B11 1.720(4)
B3 H3 1.1000
B3 B4 1.772(5)
B3 B7 1.773(5)
B3 B8 1.767(5)
C4 H4A 0.9700
C4 H4B 0.9700
C4 C5 1.524(4)
B4 H4 1.1000
B4 B5 1.784(5)
B4 B8 1.786(5)
B4 B9 1.782(5)
C5 H5A 0.9700
C5 H5B 0.9700
B5 H5 1.1000
B5 B6 1.767(5)
B5 B9 1.780(5)
B5 B10 1.782(5)
C6 H6 0.9300
C6 C7 1.350(4)
B6 H6A 1.1000
B6 B10 1.760(5)
B6 B11 1.776(5)
C7 H7 0.9300
B7 H7A 1.1000
B7 B8 1.782(5)
B7 B11 1.792(5)
B7 B12 1.785(5)
C8 H8 0.9300
B8 H8A 1.1000
B8 B9 1.793(5)
B8 B12 1.792(5)
C9 H9A 0.9600
C9 H9B 0.9600
C9 H9C 0.9600
B9 H9 1.1000
B9 B10 1.794(5)
B9 B12 1.779(5)
B10 H10 1.1000
B10 B11 1.777(5)
B10 B12 1.785(5)
B11 H11 1.1000
B11 B12 1.783(5)
B12 H12 1.1000

loop_
_geom_torsion_atom_site_label_1
_geom_torsion_atom_site_label_2
_geom_torsion_atom_site_label_3
_geom_torsion_atom_site_label_4
_geom_torsion
C1 C2 C3 B3 107.7(3)
C1 C2 C3 C4 -0.3(4)
C1 C2 C3 B6 -107.3(3)
C1 C2 C3 B7 146.6(3)
C1 C2 C3 B11 -145.8(3)
C1 C2 B3 C3 -108.3(3)
C1 C2 B3 B4 112.8(3)
C1 C2 B3 B7 -144.3(3)
C1 C2 B3 B8 152.7(3)
C1 C2 B4 B3 -106.7(3)
C1 C2 B4 B5 111.4(3)
C1 C2 B4 B8 -146.1(3)
C1 C2 B4 B9 151.2(3)
C1 C2 B5 B4 -111.7(3)
C1 C2 B5 B6 106.0(3)
C1 C2 B5 B9 -151.5(3)
C1 C2 B5 B10 145.7(3)
C1 C2 B6 C3 108.6(3)
C1 C2 B6 B5 -112.5(3)
C1 C2 B6 B10 -152.9(2)
C1 C2 B6 B11 144.4(3)
N2 C6 C7 N1 0.1(3)
C2 C3 B3 B4 35.5(2)
C2 C3 B3 B7 138.2(2)
C2 C3 B3 B8 98.7(3)
C2 C3 C4 C5 172.8(2)
C2 C3 B6 B5 -35.6(2)
C2 C3 B6 B10 -98.8(3)
C2 C3 B6 B11 -138.4(2)
C2 C3 B7 B3 -38.4(2)
C2 C3 B7 B8 0.7(3)
C2 C3 B7 B11 103.0(2)
C2 C3 B7 B12 63.5(3)
C2 C3 B11 B6 38.1(2)
C2 C3 B11 B7 -103.2(2)
C2 C3 B11 B10 -1.1(3)
C2 C3 B11 B12 -63.7(3)
C2 B3 B4 B5 33.8(2)
C2 B3 B4 B8 134.7(2)
C2 B3 B4 B9 97.1(3)
C2 B3 B7 C3 35.7(2)
C2 B3 B7 B8 -99.5(3)
C2 B3 B7 B11 1.5(3)
C2 B3 B7 B12 -61.6(3)
C2 B3 B8 B4 -38.9(2)
C2 B3 B8 B7 98.8(2)
C2 B3 B8 B9 -1.7(3)
C2 B3 B8 B12 61.1(3)
C2 B4 B5 B6 33.7(2)
C2 B4 B5 B9 134.4(3)
C2 B4 B5 B10 96.7(3)
C2 B4 B8 B3 39.2(2)
C2 B4 B8 B7 1.6(3)
C2 B4 B8 B9 -98.8(3)
C2 B4 B8 B12 -61.5(3)
C2 B4 B9 B5 -39.3(2)
C2 B4 B9 B8 99.2(3)
C2 B4 B9 B10 -1.9(3)
C2 B4 B9 B12 61.4(3)
C2 B5 B6 C3 35.0(2)
C2 B5 B6 B10 134.3(2)
C2 B5 B6 B11 96.4(2)
C2 B5 B9 B4 39.0(2)
C2 B5 B9 B8 1.8(3)
C2 B5 B9 B10 -99.2(2)
C2 B5 B9 B12 -61.9(3)
C2 B5 B10 B6 -39.6(2)
C2 B5 B10 B9 98.6(2)
C2 B5 B10 B11 -1.9(3)
C2 B5 B10 B12 61.5(3)
C2 B6 B10 B5 39.4(2)
C2 B6 B10 B9 2.3(3)
C2 B6 B10 B11 -98.5(2)
C2 B6 B10 B12 -60.7(3)
C2 B6 B11 C3 -35.3(2)
C2 B6 B11 B7 -1.2(3)
C2 B6 B11 B10 99.7(2)
C2 B6 B11 B12 62.0(3)
C3 C2 B3 B4 -139.0(2)
C3 C2 B3 B7 -36.1(2)
C3 C2 B3 B8 -99.0(2)
C3 C2 B4 B3 38.2(2)
C3 C2 B4 B5 -103.7(2)
C3 C2 B4 B8 -1.2(3)
C3 C2 B4 B9 -63.9(3)
C3 C2 B5 B4 103.8(3)
C3 C2 B5 B6 -38.4(2)
C3 C2 B5 B9 64.0(3)
C3 C2 B5 B10 1.2(3)
C3 C2 B6 B5 138.9(2)
C3 C2 B6 B10 98.6(2)
C3 C2 B6 B11 35.8(2)
C3 B3 B4 C2 -35.1(2)
C3 B3 B4 B5 -1.3(3)
C3 B3 B4 B8 99.6(2)
C3 B3 B4 B9 62.0(3)
C3 B3 B7 B8 -135.2(2)
C3 B3 B7 B11 -34.2(2)
C3 B3 B7 B12 -97.3(2)
C3 B3 B8 B4 -99.1(2)
C3 B3 B8 B7 38.7(2)
C3 B3 B8 B9 -61.8(3)
C3 B3 B8 B12 0.9(3)
C3 C4 C5 N2 177.9(2)
C3 B6 B10 B5 99.1(2)
C3 B6 B10 B9 62.0(3)
C3 B6 B10 B11 -38.8(2)
C3 B6 B10 B12 -1.0(3)
C3 B6 B11 B7 34.0(2)
C3 B6 B11 B10 134.9(2)
C3 B6 B11 B12 97.3(2)
C3 B7 B8 B3 -39.0(2)
C3 B7 B8 B4 -1.4(3)
C3 B7 B8 B9 61.5(3)
C3 B7 B8 B12 98.6(2)
C3 B7 B11 B6 -34.6(2)
C3 B7 B11 B10 -97.4(3)
C3 B7 B11 B12 -134.7(3)
C3 B7 B12 B8 -99.6(2)
C3 B7 B12 B9 -62.1(3)
C3 B7 B12 B10 1.8(3)
C3 B7 B12 B11 39.0(2)
C3 B11 B12 B7 -38.7(2)
C3 B11 B12 B8 -1.7(3)
C3 B11 B12 B9 62.1(3)
C3 B11 B12 B10 99.7(2)
B3 C2 C3 C4 -107.9(3)
B3 C2 C3 B6 145.0(2)
B3 C2 C3 B7 38.9(2)
B3 C2 C3 B11 106.5(2)
B3 C2 B4 B5 -141.9(3)
B3 C2 B4 B8 -39.4(2)
B3 C2 B4 B9 -102.1(3)
B3 C2 B5 B4 36.8(2)
B3 C2 B5 B6 -105.4(3)
B3 C2 B5 B9 -3.0(3)
B3 C2 B5 B10 -65.8(3)
B3 C2 B6 C3 -33.5(2)
B3 C2 B6 B5 105.5(3)
B3 C2 B6 B10 65.1(3)
B3 C2 B6 B11 2.4(3)
B3 C3 C4 C5 103.8(3)
B3 C3 B6 C2 33.0(2)
B3 C3 B6 B5 -2.7(3)
B3 C3 B6 B10 -65.8(3)
B3 C3 B6 B11 -105.5(3)
B3 C3 B7 B8 39.1(2)
B3 C3 B7 B11 141.3(2)
B3 C3 B7 B12 101.9(3)
B3 C3 B11 B6 104.3(3)
B3 C3 B11 B7 -37.0(2)
B3 C3 B11 B10 65.1(3)
B3 C3 B11 B12 2.5(3)
B3 B4 B5 C2 -34.0(2)
B3 B4 B5 B6 -0.2(3)
B3 B4 B5 B9 100.4(3)
B3 B4 B5 B10 62.7(3)
B3 B4 B8 B7 -37.6(2)
B3 B4 B8 B9 -138.0(3)
B3 B4 B8 B12 -100.7(3)
B3 B4 B9 B5 -101.2(3)
B3 B4 B9 B8 37.3(2)
B3 B4 B9 B10 -63.9(3)
B3 B4 B9 B12 -0.5(3)
B3 B7 B8 B4 37.6(2)
B3 B7 B8 B9 100.5(2)
B3 B7 B8 B12 137.6(2)
B3 B7 B11 C3 34.4(2)
B3 B7 B11 B6 -0.2(3)
B3 B7 B11 B10 -63.0(3)
B3 B7 B11 B12 -100.3(3)
B3 B7 B12 B8 -37.6(2)
B3 B7 B12 B9 -0.1(3)
B3 B7 B12 B10 63.9(3)
B3 B7 B12 B11 101.0(2)
B3 B8 B9 B4 -37.3(2)
B3 B8 B9 B5 -0.1(3)
B3 B8 B9 B10 63.2(3)
B3 B8 B9 B12 100.5(3)
B3 B8 B12 B7 37.7(2)
B3 B8 B12 B9 -100.4(3)
B3 B8 B12 B10 -62.8(3)
B3 B8 B12 B11 0.5(3)
C4 C3 B3 C2 106.0(3)
C4 C3 B3 B4 141.5(3)
C4 C3 B3 B7 -115.8(3)
C4 C3 B3 B8 -155.3(2)
C4 C3 B6 C2 -106.3(3)
C4 C3 B6 B5 -142.0(2)
C4 C3 B6 B10 154.9(2)
C4 C3 B6 B11 115.2(3)
C4 C3 B7 B3 105.3(3)
C4 C3 B7 B8 144.4(3)
C4 C3 B7 B11 -113.3(3)
C4 C3 B7 B12 -152.8(3)
C4 C3 B11 B6 -104.5(3)
C4 C3 B11 B7 114.2(3)
C4 C3 B11 B10 -143.7(3)
C4 C3 B11 B12 153.7(2)
B4 C2 C3 B3 -38.6(2)
B4 C2 C3 C4 -146.5(2)
B4 C2 C3 B6 106.4(3)
B4 C2 C3 B7 0.3(3)
B4 C2 C3 B11 67.9(3)
B4 C2 B3 C3 139.0(2)
B4 C2 B3 B7 102.9(3)
B4 C2 B3 B8 40.0(2)
B4 C2 B5 B6 -142.2(2)
B4 C2 B5 B9 -39.8(2)
B4 C2 B5 B10 -102.6(3)
B4 C2 B6 C3 -102.4(3)
B4 C2 B6 B5 36.6(2)
B4 C2 B6 B10 -3.8(3)
B4 C2 B6 B11 -66.5(3)
B4 B3 B7 C3 97.0(2)
B4 B3 B7 B8 -38.2(2)
B4 B3 B7 B11 62.9(3)
B4 B3 B7 B12 -0.3(3)
B4 B3 B8 B7 137.8(2)
B4 B3 B8 B9 37.3(2)
B4 B3 B8 B12 100.0(2)
B4 B5 B6 C2 -33.3(2)
B4 B5 B6 C3 1.7(3)
B4 B5 B6 B10 101.0(3)
B4 B5 B6 B11 63.1(3)
B4 B5 B9 B8 -37.2(2)
B4 B5 B9 B10 -138.2(3)
B4 B5 B9 B12 -100.9(3)
B4 B5 B10 B6 -100.7(3)
B4 B5 B10 B9 37.5(2)
B4 B5 B10 B11 -63.0(3)
B4 B5 B10 B12 0.4(3)
B4 B8 B9 B5 37.3(2)
B4 B8 B9 B10 100.6(3)
B4 B8 B9 B12 137.8(3)
B4 B8 B12 B7 100.8(3)
B4 B8 B12 B9 -37.4(2)
B4 B8 B12 B10 0.2(3)
B4 B8 B12 B11 63.5(3)
B4 B9 B10 B5 -37.4(2)
B4 B9 B10 B6 -0.2(3)
B4 B9 B10 B11 63.4(3)
B4 B9 B10 B12 100.8(3)
B4 B9 B12 B7 0.4(3)
B4 B9 B12 B8 37.7(2)
B4 B9 B12 B10 -100.7(3)
B4 B9 B12 B11 -63.4(3)
C5 N2 C6 C7 -176.6(3)
C5 N2 C8 N1 176.8(3)
B5 C2 C3 B3 -106.6(3)
B5 C2 C3 C4 145.5(2)
B5 C2 C3 B6 38.4(2)
B5 C2 C3 B7 -67.7(3)
B5 C2 C3 B11 -0.1(3)
B5 C2 B3 C3 102.0(3)
B5 C2 B3 B4 -37.0(2)
B5 C2 B3 B7 65.9(3)
B5 C2 B3 B8 3.0(3)
B5 C2 B4 B3 141.9(3)
B5 C2 B4 B8 102.5(3)
B5 C2 B4 B9 39.8(2)
B5 C2 B6 C3 -138.9(2)
B5 C2 B6 B10 -40.4(2)
B5 C2 B6 B11 -103.1(3)
B5 B4 B8 B3 100.8(3)
B5 B4 B8 B7 63.2(3)
B5 B4 B8 B9 -37.2(2)
B5 B4 B8 B12 0.1(3)
B5 B4 B9 B8 138.4(3)
B5 B4 B9 B10 37.3(2)
B5 B4 B9 B12 100.6(3)
B5 B6 B10 B9 -37.1(2)
B5 B6 B10 B11 -137.9(2)
B5 B6 B10 B12 -100.1(3)
B5 B6 B11 C3 -96.8(2)
B5 B6 B11 B7 -62.8(3)
B5 B6 B11 B10 38.1(2)
B5 B6 B11 B12 0.5(3)
B5 B9 B10 B6 37.2(2)
B5 B9 B10 B11 100.8(3)
B5 B9 B10 B12 138.2(2)
B5 B9 B12 B7 63.8(3)
B5 B9 B12 B8 101.1(2)
B5 B9 B12 B10 -37.3(2)
B5 B9 B12 B11 0.1(3)
B5 B10 B11 C3 1.8(3)
B5 B10 B11 B6 -37.6(2)
B5 B10 B11 B7 63.0(3)
B5 B10 B11 B12 100.2(3)
B5 B10 B12 B7 -63.7(3)
B5 B10 B12 B8 -0.4(3)
B5 B10 B12 B9 37.1(2)
B5 B10 B12 B11 -101.1(3)
C6 N2 C5 C4 83.2(3)
C6 N2 C8 N1 0.5(3)
B6 C2 C3 B3 -145.0(2)
B6 C2 C3 C4 107.1(3)
B6 C2 C3 B7 -106.1(2)
B6 C2 C3 B11 -38.5(2)
B6 C2 B3 C3 33.6(2)
B6 C2 B3 B4 -105.4(3)
B6 C2 B3 B7 -2.5(3)
B6 C2 B3 B8 -65.4(3)
B6 C2 B4 B3 105.7(3)
B6 C2 B4 B5 -36.2(2)
B6 C2 B4 B8 66.3(3)
B6 C2 B4 B9 3.6(3)
B6 C2 B5 B4 142.2(2)
B6 C2 B5 B9 102.4(3)
B6 C2 B5 B10 39.6(2)
B6 C3 B3 C2 -33.0(2)
B6 C3 B3 B4 2.5(3)
B6 C3 B3 B7 105.3(2)
B6 C3 B3 B8 65.7(3)
B6 C3 C4 C5 -118.6(3)
B6 C3 B7 B3 -104.5(3)
B6 C3 B7 B8 -65.4(3)
B6 C3 B7 B11 36.9(2)
B6 C3 B7 B12 -2.6(3)
B6 C3 B11 B7 -141.3(2)
B6 C3 B11 B10 -39.2(2)
B6 C3 B11 B12 -101.8(3)
B6 B5 B9 B4 101.1(3)
B6 B5 B9 B8 63.9(3)
B6 B5 B9 B10 -37.1(2)
B6 B5 B9 B12 0.2(3)
B6 B5 B10 B9 138.2(2)
B6 B5 B10 B11 37.8(2)
B6 B5 B10 B12 101.2(3)
B6 B10 B11 C3 39.4(2)
B6 B10 B11 B7 100.6(2)
B6 B10 B11 B12 137.8(2)
B6 B10 B12 B7 -0.5(3)
B6 B10 B12 B8 62.8(3)
B6 B10 B12 B9 100.3(3)
B6 B10 B12 B11 -37.9(2)
B6 B11 B12 B7 -101.1(2)
B6 B11 B12 B8 -64.1(3)
B6 B11 B12 B9 -0.3(3)
B6 B11 B12 B10 37.3(2)
C7 N1 C8 N2 -0.4(3)
B7 C3 B3 C2 -138.2(2)
B7 C3 B3 B4 -102.7(3)
B7 C3 B3 B8 -39.5(2)
B7 C3 C4 C5 30.8(4)
B7 C3 B6 C2 101.1(3)
B7 C3 B6 B5 65.5(3)
B7 C3 B6 B10 2.3(3)
B7 C3 B6 B11 -37.3(2)
B7 C3 B11 B6 141.3(2)
B7 C3 B11 B10 102.1(3)
B7 C3 B11 B12 39.5(2)
B7 B3 B4 C2 -96.6(2)
B7 B3 B4 B5 -62.8(3)
B7 B3 B4 B8 38.1(2)
B7 B3 B4 B9 0.5(3)
B7 B3 B8 B4 -137.8(2)
B7 B3 B8 B9 -100.5(3)
B7 B3 B8 B12 -37.7(2)
B7 B8 B9 B4 -100.5(3)
B7 B8 B9 B5 -63.3(3)
B7 B8 B9 B10 0.0(3)
B7 B8 B9 B12 37.3(2)
B7 B8 B12 B9 -138.1(2)
B7 B8 B12 B10 -100.6(3)
B7 B8 B12 B11 -37.2(2)
B7 B11 B12 B8 37.0(2)
B7 B11 B12 B9 100.8(3)
B7 B11 B12 B10 138.4(3)
C8 N1 C7 C6 0.2(3)
C8 N2 C5 C4 -92.5(3)
C8 N2 C6 C7 -0.3(3)
B8 B3 B4 C2 -134.7(2)
B8 B3 B4 B5 -100.9(3)
B8 B3 B4 B9 -37.6(2)
B8 B3 B7 C3 135.2(2)
B8 B3 B7 B11 101.0(3)
B8 B3 B7 B12 37.9(2)
B8 B4 B5 C2 -97.0(3)
B8 B4 B5 B6 -63.3(3)
B8 B4 B5 B9 37.4(2)
B8 B4 B5 B10 -0.3(3)
B8 B4 B9 B5 -138.4(3)
B8 B4 B9 B10 -101.1(3)
B8 B4 B9 B12 -37.8(2)
B8 B7 B11 C3 97.5(3)
B8 B7 B11 B6 62.9(3)
B8 B7 B11 B10 0.1(3)
B8 B7 B11 B12 -37.2(2)
B8 B7 B12 B9 37.5(2)
B8 B7 B12 B10 101.5(3)
B8 B7 B12 B11 138.6(2)
B8 B9 B10 B5 -100.8(2)
B8 B9 B10 B6 -63.6(3)
B8 B9 B10 B11 0.0(3)
B8 B9 B10 B12 37.4(2)
B8 B9 B12 B7 -37.3(2)
B8 B9 B12 B10 -138.4(2)
B8 B9 B12 B11 -101.1(2)
C9 N1 C7 C6 -179.1(3)
C9 N1 C8 N2 178.9(3)
B9 B4 B5 C2 -134.4(3)
B9 B4 B5 B6 -100.7(3)
B9 B4 B5 B10 -37.7(2)
B9 B4 B8 B3 138.0(3)
B9 B4 B8 B7 100.4(3)
B9 B4 B8 B12 37.3(2)
B9 B5 B6 C2 -96.8(2)
B9 B5 B6 C3 -61.8(3)
B9 B5 B6 B10 37.5(2)
B9 B5 B6 B11 -0.4(3)
B9 B5 B10 B6 -138.2(2)
B9 B5 B10 B11 -100.5(3)
B9 B5 B10 B12 -37.1(2)
B9 B8 B12 B7 138.1(2)
B9 B8 B12 B10 37.6(2)
B9 B8 B12 B11 100.9(3)
B9 B10 B11 C3 -61.2(3)
B9 B10 B11 B6 -100.6(3)
B9 B10 B11 B7 0.0(3)
B9 B10 B11 B12 37.2(2)
B9 B10 B12 B7 -100.8(3)
B9 B10 B12 B8 -37.5(2)
B9 B10 B12 B11 -138.2(3)
B10 B5 B6 C2 -134.3(2)
B10 B5 B6 C3 -99.3(2)
B10 B5 B6 B11 -37.9(2)
B10 B5 B9 B4 138.2(3)
B10 B5 B9 B8 101.0(3)
B10 B5 B9 B12 37.3(2)
B10 B6 B11 C3 -134.9(2)
B10 B6 B11 B7 -100.9(3)
B10 B6 B11 B12 -37.7(2)
B10 B9 B12 B7 101.1(3)
B10 B9 B12 B8 138.4(2)
B10 B9 B12 B11 37.3(2)
B10 B11 B12 B7 -138.4(3)
B10 B11 B12 B8 -101.4(3)
B10 B11 B12 B9 -37.6(2)
B11 C3 B3 C2 -100.9(3)
B11 C3 B3 B4 -65.4(3)
B11 C3 B3 B7 37.4(2)
B11 C3 B3 B8 -2.2(3)
B11 C3 C4 C5 -46.5(3)
B11 C3 B6 C2 138.4(2)
B11 C3 B6 B5 102.8(3)
B11 C3 B6 B10 39.6(2)
B11 C3 B7 B3 -141.3(2)
B11 C3 B7 B8 -102.2(3)
B11 C3 B7 B12 -39.5(2)
B11 B6 B10 B5 137.9(2)
B11 B6 B10 B9 100.8(2)
B11 B6 B10 B12 37.8(2)
B11 B7 B8 B3 -100.6(2)
B11 B7 B8 B4 -63.0(3)
B11 B7 B8 B9 -0.1(3)
B11 B7 B8 B12 37.0(2)
B11 B7 B12 B8 -138.6(2)
B11 B7 B12 B9 -101.1(3)
B11 B7 B12 B10 -37.1(2)
B11 B10 B12 B7 37.4(2)
B11 B10 B12 B8 100.7(3)
B11 B10 B12 B9 138.2(3)
B12 B7 B8 B3 -137.6(2)
B12 B7 B8 B4 -100.1(2)
B12 B7 B8 B9 -37.1(2)
B12 B7 B11 C3 134.7(3)
B12 B7 B11 B6 100.1(3)
B12 B7 B11 B10 37.3(2)
B12 B8 B9 B4 -137.8(3)
B12 B8 B9 B5 -100.6(3)
B12 B8 B9 B10 -37.2(2)
B12 B9 B10 B5 -138.2(2)
B12 B9 B10 B6 -101.0(3)
B12 B9 B10 B11 -37.4(2)
B12 B10 B11 C3 -98.4(2)
B12 B10 B11 B6 -137.8(2)
B12 B10 B11 B7 -37.2(2)
